data_1558557
loop_
_publ_author_name
'Ismail, Ismail'
'Chen, Zhuoyue'
'Sun, Lu'
'Ji, Xiuru'
'Ye, Haishun'
'Kang, Xueying'
'Huang, Haojie'
'Song, Haibin'
'Bolton, Sarah G.'
'Xi, Zhen'
'Pluth, Michael D.'
'Yi, Long'

_publ_section_title
;
 Highly efficient H2S scavengers via thiolysis of positively-charged NBD
 amines
;
_journal_issue 30
_journal_name_full 'Chemical Science'
_journal_page_first 7823
_journal_page_last 7828
_journal_paper_doi 10.1039/D0SC01518K
_journal_volume 11
_journal_year 2020
_chemical_formula_moiety 'C16 H17 N6 O3, I'
_chemical_formula_sum 'C16 H17 I N6 O3'
_chemical_formula_weight 468.25
_space_group_crystal_system monoclinic
_space_group_IT_number 14
_space_group_name_Hall '-P 2ybc'
_space_group_name_H-M_alt 'P 1 21/c 1'
_atom_sites_solution_hydrogens geom
_atom_sites_solution_primary direct
_audit_creation_date 2019-12-23
_audit_creation_method
;
Olex2 1.3
(compiled Nov 21 2019 18:19:11 for OlexSys, GUI svn.r6003)
;
_audit_update_record
;
2019-12-23 deposited with the CCDC.	2020-07-03 downloaded from the CCDC.
;
_cell_angle_alpha 90
_cell_angle_beta 101.853(3)
_cell_angle_gamma 90
_cell_formula_units_Z 8
_cell_length_a 19.9828(7)
_cell_length_b 12.5986(5)
_cell_length_c 14.2705(5)
_cell_measurement_reflns_used 14630
_cell_measurement_temperature 133.15
_cell_measurement_theta_max 31.4120
_cell_measurement_theta_min 2.0810
_cell_volume 3516.1(2)
_computing_cell_refinement 'CrysAlisPro 1.171.39.46 (Rigaku OD, 2018)'
_computing_data_collection 'CrystalClear(Rigaku, 2008)'
_computing_data_reduction 'CrysAlisPro 1.171.39.46 (Rigaku OD, 2018)'
_computing_molecular_graphics 'Olex2 1.3 (Dolomanov et al., 2009)'
_computing_publication_material 'Olex2 1.3 (Dolomanov et al., 2009)'
_computing_structure_refinement 'SHELXL 2018/3 (Sheldrick, 2015)'
_computing_structure_solution 'SHELXS  (Sheldrick, 2008)'
_diffrn_ambient_temperature 133.15
_diffrn_measured_fraction_theta_full 1.000
_diffrn_measured_fraction_theta_max 1.000
_diffrn_measurement_device_type 'Rigaku Saturn 70'
_diffrn_measurement_method '\w scans'
_diffrn_radiation_type MoK\a
_diffrn_radiation_wavelength 0.71073
_diffrn_reflns_av_unetI/netI 0.0336
_diffrn_reflns_Laue_measured_fraction_full 1.000
_diffrn_reflns_Laue_measured_fraction_max 1.000
_diffrn_reflns_limit_h_max 24
_diffrn_reflns_limit_h_min -24
_diffrn_reflns_limit_k_max 15
_diffrn_reflns_limit_k_min -15
_diffrn_reflns_limit_l_max 17
_diffrn_reflns_limit_l_min -14
_diffrn_reflns_number 7186
_diffrn_reflns_point_group_measured_fraction_full 1.000
_diffrn_reflns_point_group_measured_fraction_max 1.000
_diffrn_reflns_theta_full 25.242
_diffrn_reflns_theta_max 26.371
_diffrn_reflns_theta_min 1.923
_diffrn_standards_decay_% 0
_diffrn_standards_interval_count 0
_diffrn_standards_interval_time 0
_diffrn_standards_number 0
_exptl_absorpt_coefficient_mu 1.852
_exptl_absorpt_correction_T_max 1.0000
_exptl_absorpt_correction_T_min 0.32673
_exptl_absorpt_correction_type multi-scan
_exptl_absorpt_process_details
;
CrysAlisPro 1.171.39.46 (Rigaku Oxford Diffraction, 2018)
Empirical absorption correction using spherical harmonics,
 implemented in SCALE3 ABSPACK scaling algorithm.
;
_exptl_crystal_colour red
_exptl_crystal_colour_primary red
_exptl_crystal_density_diffrn 1.769
_exptl_crystal_description plate
_exptl_crystal_F_000 1856
_exptl_crystal_size_max 0.16
_exptl_crystal_size_mid 0.14
_exptl_crystal_size_min 0.04
_refine_diff_density_max 1.937
_refine_diff_density_min -2.912
_refine_diff_density_rms 0.200
_refine_ls_extinction_method none
_refine_ls_goodness_of_fit_ref 1.198
_refine_ls_hydrogen_treatment constr
_refine_ls_matrix_type full
_refine_ls_number_parameters 472
_refine_ls_number_reflns 7186
_refine_ls_number_restraints 6
_refine_ls_restrained_S_all 1.199
_refine_ls_R_factor_all 0.1083
_refine_ls_R_factor_gt 0.1022
_refine_ls_shift/su_max 0.002
_refine_ls_shift/su_mean 0.000
_refine_ls_structure_factor_coef Fsqd
_refine_ls_weighting_details 'w=1/[\s^2^(Fo^2^)+(0.0070P)^2^+97.0031P] where P=(Fo^2^+2Fc^2^)/3'
_refine_ls_weighting_scheme calc
_refine_ls_wR_factor_gt 0.2203
_refine_ls_wR_factor_ref 0.2243
_reflns_Friedel_coverage 0.000
_reflns_number_gt 6571
_reflns_number_total 7186
_reflns_threshold_expression 'I > 2\s(I)'
_cod_data_source_file d0sc01518k2.cif
_cod_data_source_block r20191211d_tw
_cod_depositor_comments
;Adding full bibliography for 1558556--1558557.cif.

 Adding full bibliography for 1558556--1558557.cif.
;
_cod_database_code 1558557
_shelx_shelxl_version_number 2018/3
_shelx_space_group_comment
;
The symmetry employed for this shelxl refinement is uniquely defined
by the following loop, which should always be used as a source of
symmetry information in preference to the above space-group names.
They are only intended as comments.
;
_olex2_refinement_description
;
1. Twinned data refinement
 Scales: 0.836(4)
 0.164(4)
2. Fixed Uiso
 At 1.2 times of:
  All C(H) groups, All C(H,H) groups
 At 1.5 times of:
  All C(H,H,H) groups
3. Uiso/Uaniso restraints and constraints
Uanis(N10) \\sim Ueq: with sigma of 0.005 and sigma for terminal atoms of 0.01
4.a Secondary CH2 refined with riding coordinates:
 C6(H6A,H6B), C7(H7A,H7B), C8(H8A,H8B), C9(H9A,H9B), C22(H22A,H22B), C23(H23A,
 H23B), C24(H24A,H24B), C25(H25A,H25B)
4.b Aromatic/amide H refined with riding coordinates:
 C1(H1), C2(H2), C3(H3), C4(H4), C14(H14), C15(H15), C17(H17), C18(H18),
 C19(H19), C20(H20), C30(H30), C31(H31)
4.c Idealised Me refined as rotating group:
 C16(H16A,H16B,H16C), C32(H32A,H32B,H32C)
;
_olex2_submission_special_instructions 'No special instructions were received'

loop_
_space_group_symop_operation_xyz
'x, y, z'
'-x, y+1/2, -z+1/2'
'-x, -y, -z'
'x, -y-1/2, z-1/2'

loop_
_atom_site_label
_atom_site_type_symbol
_atom_site_fract_x
_atom_site_fract_y
_atom_site_fract_z
_atom_site_U_iso_or_equiv
_atom_site_adp_type
_atom_site_occupancy
_atom_site_site_symmetry_order
_atom_site_calc_flag
_atom_site_refinement_flags_posn
_atom_site_refinement_flags_adp
_atom_site_refinement_flags_occupancy
_atom_site_disorder_assembly
_atom_site_disorder_group
O1 O 0.0972(4) 0.6156(8) 0.8805(6) 0.035(2) Uani 1 1 d . . . . .
O2 O -0.1108(5) 0.6017(8) 0.7768(6) 0.038(2) Uani 1 1 d . . . . .
O3 O -0.1534(4) 0.6107(8) 0.6254(7) 0.040(2) Uani 1 1 d . . . . .
N1 N 0.3959(6) 0.5384(10) 0.5757(8) 0.042(3) Uani 1 1 d . . . . .
N2 N 0.2939(6) 0.6283(11) 0.5683(7) 0.043(3) Uani 1 1 d . . . . .
N3 N 0.1609(5) 0.6131(9) 0.6118(6) 0.033(2) Uani 1 1 d . . . . .
N4 N 0.1345(5) 0.6145(9) 0.8102(7) 0.033(2) Uani 1 1 d . . . . .
N5 N 0.0279(6) 0.6146(9) 0.8444(7) 0.033(2) Uani 1 1 d . . . . .
N6 N -0.1045(6) 0.6087(9) 0.6919(8) 0.035(2) Uani 1 1 d . . . . .
C1 C 0.4329(9) 0.4579(14) 0.5471(12) 0.057(4) Uani 1 1 d . . . . .
H1 H 0.477392 0.442554 0.583083 0.069 Uiso 1 1 calc R U . . .
C2 C 0.4068(10) 0.3988(13) 0.4672(12) 0.056(4) Uani 1 1 d . . . . .
H2 H 0.432183 0.341414 0.448885 0.067 Uiso 1 1 calc R U . . .
C3 C 0.3428(9) 0.4243(14) 0.4137(12) 0.056(4) Uani 1 1 d . . . . .
H3 H 0.325338 0.388340 0.355274 0.068 Uiso 1 1 calc R U . . .
C4 C 0.3052(8) 0.5012(15) 0.4454(11) 0.056(4) Uani 1 1 d . . . . .
H4 H 0.261065 0.518144 0.409196 0.067 Uiso 1 1 calc R U . . .
C5 C 0.3309(7) 0.5559(13) 0.5312(9) 0.043(3) Uani 1 1 d . . . . .
C6 C 0.2859(6) 0.6232(15) 0.6676(9) 0.048(4) Uani 1 1 d . . . . .
H6A H 0.283697 0.695931 0.693016 0.057 Uiso 1 1 calc R U . . .
H6B H 0.325794 0.586710 0.707048 0.057 Uiso 1 1 calc R U . . .
C7 C 0.2218(6) 0.5643(12) 0.6732(10) 0.041(3) Uani 1 1 d . . . . .
H7A H 0.226032 0.489806 0.652912 0.049 Uiso 1 1 calc R U . . .
H7B H 0.215915 0.563522 0.740349 0.049 Uiso 1 1 calc R U . . .
C8 C 0.1687(6) 0.6258(13) 0.5111(8) 0.038(3) Uani 1 1 d . . . . .
H8A H 0.130015 0.667893 0.474958 0.046 Uiso 1 1 calc R U . . .
H8B H 0.168024 0.555274 0.480414 0.046 Uiso 1 1 calc R U . . .
C9 C 0.2343(6) 0.6805(12) 0.5087(9) 0.039(3) Uani 1 1 d . . . . .
H9A H 0.240593 0.683002 0.441680 0.047 Uiso 1 1 calc R U . . .
H9B H 0.231726 0.754560 0.530910 0.047 Uiso 1 1 calc R U . . .
C10 C 0.0993(6) 0.6097(11) 0.6319(9) 0.034(3) Uani 1 1 d . . . . .
C11 C 0.0884(7) 0.6105(10) 0.7294(9) 0.033(3) Uani 1 1 d . . . . .
C12 C 0.0220(6) 0.6107(9) 0.7509(8) 0.028(2) Uani 1 1 d . . . . .
C13 C -0.0370(6) 0.6121(9) 0.6751(8) 0.026(2) Uani 1 1 d . . . . .
C14 C -0.0263(6) 0.6109(10) 0.5825(8) 0.030(3) Uani 1 1 d . . . . .
H14 H -0.064904 0.609527 0.531079 0.036 Uiso 1 1 calc R U . . .
C15 C 0.0381(6) 0.6114(10) 0.5614(9) 0.031(3) Uani 1 1 d . . . . .
H15 H 0.041457 0.613098 0.496031 0.037 Uiso 1 1 calc R U . . .
C16 C 0.4324(7) 0.6091(14) 0.6532(10) 0.047(4) Uani 1 1 d . . . . .
H16A H 0.426835 0.581703 0.715397 0.071 Uiso 1 1 calc R U . . .
H16B H 0.413185 0.680849 0.643910 0.071 Uiso 1 1 calc R U . . .
H16C H 0.481073 0.611297 0.651193 0.071 Uiso 1 1 calc R U . . .
O4 O 0.0597(4) 0.3550(7) -0.3404(6) 0.034(2) Uani 1 1 d . . . . .
O5 O -0.1384(5) 0.3712(8) -0.2970(6) 0.041(2) Uani 1 1 d . . . . .
O6 O -0.1591(4) 0.3635(8) -0.1540(7) 0.043(2) Uani 1 1 d . . . . .
N7 N 0.4030(5) 0.4568(8) 0.0908(7) 0.030(2) Uani 1 1 d . . . . .
N8 N 0.2865(5) 0.4222(9) 0.0595(7) 0.030(2) Uani 1 1 d . . . . .
N9 N 0.1634(5) 0.3366(9) -0.0445(7) 0.031(2) Uani 1 1 d . . . . .
N10 N 0.1087(5) 0.3490(9) -0.2573(7) 0.032(2) Uani 1 1 d . U . . .
N11 N -0.0071(5) 0.3614(9) -0.3244(7) 0.033(2) Uani 1 1 d . . . . .
N12 N -0.1194(6) 0.3692(9) -0.2104(7) 0.035(2) Uani 1 1 d . . . . .
C17 C 0.4581(6) 0.5135(11) 0.1359(9) 0.037(3) Uani 1 1 d . . . . .
H17 H 0.500991 0.501454 0.118823 0.044 Uiso 1 1 calc R U . . .
C18 C 0.4544(7) 0.5860(12) 0.2040(10) 0.040(3) Uani 1 1 d . . . . .
H18 H 0.493866 0.624237 0.234256 0.048 Uiso 1 1 calc R U . . .
C19 C 0.3914(7) 0.6040(11) 0.2292(9) 0.041(3) Uani 1 1 d . . . . .
H19 H 0.388236 0.652201 0.279302 0.049 Uiso 1 1 calc R U . . .
C20 C 0.3342(7) 0.5517(11) 0.1815(9) 0.036(3) Uani 1 1 d . . . . .
H20 H 0.290985 0.564980 0.197138 0.043 Uiso 1 1 calc R U . . .
C21 C 0.3399(6) 0.4796(11) 0.1105(8) 0.031(3) Uani 1 1 d . . . . .
C22 C 0.2275(6) 0.4030(12) 0.1063(8) 0.036(3) Uani 1 1 d . . . . .
H22A H 0.243993 0.385839 0.174854 0.043 Uiso 1 1 calc R U . . .
H22B H 0.198456 0.467224 0.101655 0.043 Uiso 1 1 calc R U . . .
C23 C 0.1877(6) 0.3133(11) 0.0568(8) 0.032(3) Uani 1 1 d . . . . .
H23A H 0.216648 0.248874 0.063767 0.038 Uiso 1 1 calc R U . . .
H23B H 0.148089 0.298923 0.086795 0.038 Uiso 1 1 calc R U . . .
C24 C 0.2221(6) 0.3541(12) -0.0911(8) 0.037(3) Uani 1 1 d . . . . .
H24A H 0.205584 0.369502 -0.160011 0.044 Uiso 1 1 calc R U . . .
H24B H 0.250934 0.289512 -0.085283 0.044 Uiso 1 1 calc R U . . .
C25 C 0.2627(6) 0.4447(11) -0.0438(8) 0.033(3) Uani 1 1 d . . . . .
H25A H 0.234245 0.509732 -0.052104 0.040 Uiso 1 1 calc R U . . .
H25B H 0.302519 0.456982 -0.073768 0.040 Uiso 1 1 calc R U . . .
C26 C 0.0980(6) 0.3535(10) -0.0841(7) 0.026(2) Uani 1 1 d . . . . .
C27 C 0.0724(6) 0.3577(10) -0.1884(8) 0.029(3) Uani 1 1 d . . . . .
C28 C 0.0017(7) 0.3628(10) -0.2305(8) 0.032(3) Uani 1 1 d . . . . .
C29 C -0.0484(6) 0.3685(10) -0.1717(8) 0.030(3) Uani 1 1 d . . . . .
C30 C -0.0224(6) 0.3710(10) -0.0736(8) 0.030(3) Uani 1 1 d . . . . .
H30 H -0.054206 0.376435 -0.032687 0.036 Uiso 1 1 calc R U . . .
C31 C 0.0458(6) 0.3664(10) -0.0312(8) 0.029(3) Uani 1 1 d . . . . .
H31 H 0.058561 0.372021 0.036530 0.035 Uiso 1 1 calc R U . . .
C32 C 0.4123(7) 0.3723(12) 0.0271(10) 0.045(3) Uani 1 1 d . . . . .
H32A H 0.394225 0.394101 -0.039224 0.067 Uiso 1 1 calc R U . . .
H32B H 0.387933 0.308958 0.041741 0.067 Uiso 1 1 calc R U . . .
H32C H 0.461166 0.356221 0.035184 0.067 Uiso 1 1 calc R U . . .
I1 I 0.39053(5) 0.81278(8) 0.42652(6) 0.0421(3) Uani 1 1 d . . . . .
I2 I 0.35245(5) 0.18066(9) 0.23723(6) 0.0490(3) Uani 1 1 d . . . . .

loop_
_atom_site_aniso_label
_atom_site_aniso_U_11
_atom_site_aniso_U_22
_atom_site_aniso_U_33
_atom_site_aniso_U_23
_atom_site_aniso_U_13
_atom_site_aniso_U_12
O1 0.037(5) 0.051(6) 0.020(4) 0.010(4) 0.009(3) -0.003(4)
O2 0.045(5) 0.043(5) 0.031(5) -0.004(4) 0.017(4) -0.008(4)
O3 0.034(5) 0.046(6) 0.039(5) 0.005(4) 0.005(4) -0.003(4)
N1 0.046(7) 0.058(8) 0.028(6) 0.004(5) 0.018(5) 0.002(6)
N2 0.038(6) 0.073(9) 0.021(5) 0.013(5) 0.015(4) -0.009(6)
N3 0.041(6) 0.047(7) 0.013(4) 0.004(4) 0.012(4) -0.005(5)
N4 0.042(6) 0.040(6) 0.019(5) 0.000(4) 0.010(4) -0.003(5)
N5 0.045(6) 0.038(6) 0.018(5) 0.002(4) 0.010(4) -0.008(5)
N6 0.038(6) 0.034(6) 0.036(6) 0.001(5) 0.012(5) -0.003(5)
C1 0.060(10) 0.068(11) 0.054(10) 0.029(9) 0.036(8) 0.002(8)
C2 0.085(12) 0.044(9) 0.050(9) 0.010(7) 0.041(9) -0.011(8)
C3 0.073(11) 0.063(11) 0.043(8) -0.010(8) 0.034(8) -0.023(9)
C4 0.050(9) 0.083(12) 0.039(8) -0.008(8) 0.020(7) -0.026(8)
C5 0.036(7) 0.070(10) 0.026(6) 0.009(7) 0.017(5) -0.013(7)
C6 0.027(6) 0.095(13) 0.021(6) 0.000(7) 0.005(5) -0.004(7)
C7 0.033(7) 0.057(9) 0.035(7) 0.013(7) 0.011(6) 0.004(6)
C8 0.036(7) 0.067(10) 0.014(5) 0.008(6) 0.008(5) -0.001(6)
C9 0.032(6) 0.060(9) 0.026(6) 0.005(6) 0.009(5) -0.006(6)
C10 0.035(7) 0.041(7) 0.026(6) -0.002(5) 0.007(5) 0.002(5)
C11 0.041(7) 0.034(7) 0.025(6) 0.000(5) 0.013(5) 0.006(5)
C12 0.040(7) 0.019(6) 0.026(6) -0.005(5) 0.010(5) 0.004(5)
C13 0.036(6) 0.020(6) 0.023(5) -0.001(5) 0.006(5) -0.001(5)
C14 0.040(7) 0.028(6) 0.021(6) -0.002(5) 0.003(5) -0.002(5)
C15 0.037(7) 0.029(6) 0.027(6) 0.002(5) 0.010(5) 0.002(5)
C16 0.035(7) 0.072(11) 0.035(7) 0.004(7) 0.006(6) -0.006(7)
O4 0.044(5) 0.041(5) 0.019(4) -0.001(4) 0.010(4) -0.002(4)
O5 0.040(5) 0.052(6) 0.027(5) 0.006(4) -0.003(4) -0.001(4)
O6 0.032(5) 0.060(7) 0.040(5) -0.005(5) 0.015(4) -0.006(4)
N7 0.031(5) 0.037(6) 0.024(5) 0.009(4) 0.009(4) 0.003(4)
N8 0.026(5) 0.045(6) 0.019(5) 0.001(4) 0.010(4) -0.003(4)
N9 0.031(5) 0.043(6) 0.021(5) 0.001(4) 0.012(4) -0.014(5)
N10 0.037(4) 0.039(4) 0.024(4) 0.009(3) 0.011(3) -0.008(3)
N11 0.038(6) 0.039(6) 0.024(5) 0.007(5) 0.008(4) 0.000(5)
N12 0.040(6) 0.035(6) 0.028(5) 0.002(5) 0.001(5) -0.001(5)
C17 0.027(6) 0.050(8) 0.032(7) 0.014(6) 0.004(5) -0.005(6)
C18 0.037(7) 0.046(8) 0.034(7) 0.017(6) -0.002(5) -0.005(6)
C19 0.051(8) 0.039(8) 0.031(7) 0.000(6) 0.001(6) -0.002(6)
C20 0.037(7) 0.041(8) 0.029(6) 0.000(6) 0.006(5) 0.002(6)
C21 0.025(6) 0.046(8) 0.024(6) 0.004(5) 0.010(5) 0.003(5)
C22 0.025(6) 0.062(9) 0.024(6) 0.002(6) 0.011(5) -0.005(6)
C23 0.030(6) 0.045(8) 0.021(6) 0.008(5) 0.007(5) 0.004(5)
C24 0.033(6) 0.061(9) 0.018(5) 0.000(6) 0.011(5) -0.006(6)
C25 0.024(6) 0.048(8) 0.028(6) 0.007(6) 0.004(5) -0.003(5)
C26 0.028(6) 0.036(7) 0.016(5) 0.001(5) 0.010(4) 0.002(5)
C27 0.038(6) 0.027(6) 0.026(6) -0.001(5) 0.012(5) -0.007(5)
C28 0.043(7) 0.031(7) 0.023(6) 0.003(5) 0.009(5) 0.001(5)
C29 0.035(6) 0.031(7) 0.025(6) 0.003(5) 0.010(5) -0.001(5)
C30 0.038(6) 0.034(7) 0.020(5) 0.001(5) 0.011(5) -0.004(5)
C31 0.037(6) 0.040(7) 0.014(5) -0.001(5) 0.013(5) -0.001(5)
C32 0.036(7) 0.053(9) 0.046(8) 0.003(7) 0.010(6) 0.009(6)
I1 0.0448(5) 0.0547(6) 0.0293(4) -0.0095(4) 0.0136(4) -0.0171(4)
I2 0.0467(5) 0.0721(7) 0.0314(5) 0.0059(4) 0.0155(4) 0.0212(5)

loop_
_atom_type_symbol
_atom_type_description
_atom_type_scat_dispersion_real
_atom_type_scat_dispersion_imag
_atom_type_scat_source
C C 0.0033 0.0016 'International Tables Vol C Tables 4.2.6.8 and 6.1.1.4'
H H 0.0000 0.0000 'International Tables Vol C Tables 4.2.6.8 and 6.1.1.4'
I I -0.4742 1.8119 'International Tables Vol C Tables 4.2.6.8 and 6.1.1.4'
N N 0.0061 0.0033 'International Tables Vol C Tables 4.2.6.8 and 6.1.1.4'
O O 0.0106 0.0060 'International Tables Vol C Tables 4.2.6.8 and 6.1.1.4'

loop_
_geom_angle_atom_site_label_1
_geom_angle_atom_site_label_2
_geom_angle_atom_site_label_3
_geom_angle
_geom_angle_site_symmetry_1
_geom_angle_site_symmetry_3
_geom_angle_publ_flag
N4 O1 N5 112.6(8) . . ?
C1 N1 C16 116.9(13) . . ?
C5 N1 C1 120.8(14) . . ?
C5 N1 C16 122.1(13) . . ?
C5 N2 C6 122.0(12) . . ?
C5 N2 C9 121.3(11) . . ?
C6 N2 C9 110.2(11) . . ?
C7 N3 C8 112.4(10) . . ?
C10 N3 C7 123.2(10) . . ?
C10 N3 C8 120.1(10) . . ?
C11 N4 O1 104.6(10) . . ?
C12 N5 O1 104.7(9) . . ?
O2 N6 C13 117.1(10) . . ?
O3 N6 O2 122.3(11) . . ?
O3 N6 C13 120.5(10) . . ?
N1 C1 H1 119.5 . . ?
N1 C1 C2 120.9(16) . . ?
C2 C1 H1 119.5 . . ?
C1 C2 H2 120.6 . . ?
C1 C2 C3 118.9(16) . . ?
C3 C2 H2 120.6 . . ?
C2 C3 H3 120.2 . . ?
C4 C3 C2 119.5(16) . . ?
C4 C3 H3 120.2 . . ?
C3 C4 H4 119.6 . . ?
C3 C4 C5 120.7(16) . . ?
C5 C4 H4 119.6 . . ?
N1 C5 N2 118.7(13) . . ?
N1 C5 C4 118.4(14) . . ?
N2 C5 C4 122.8(14) . . ?
N2 C6 H6A 109.7 . . ?
N2 C6 H6B 109.7 . . ?
N2 C6 C7 109.8(11) . . ?
H6A C6 H6B 108.2 . . ?
C7 C6 H6A 109.7 . . ?
C7 C6 H6B 109.7 . . ?
N3 C7 C6 111.7(11) . . ?
N3 C7 H7A 109.3 . . ?
N3 C7 H7B 109.3 . . ?
C6 C7 H7A 109.3 . . ?
C6 C7 H7B 109.3 . . ?
H7A C7 H7B 107.9 . . ?
N3 C8 H8A 109.7 . . ?
N3 C8 H8B 109.7 . . ?
N3 C8 C9 109.9(10) . . ?
H8A C8 H8B 108.2 . . ?
C9 C8 H8A 109.7 . . ?
C9 C8 H8B 109.7 . . ?
N2 C9 C8 113.1(11) . . ?
N2 C9 H9A 109.0 . . ?
N2 C9 H9B 109.0 . . ?
C8 C9 H9A 109.0 . . ?
C8 C9 H9B 109.0 . . ?
H9A C9 H9B 107.8 . . ?
N3 C10 C11 122.6(11) . . ?
N3 C10 C15 123.6(11) . . ?
C15 C10 C11 113.7(11) . . ?
N4 C11 C10 128.4(12) . . ?
N4 C11 C12 109.1(10) . . ?
C12 C11 C10 122.4(11) . . ?
N5 C12 C11 108.9(11) . . ?
N5 C12 C13 131.0(11) . . ?
C11 C12 C13 120.0(11) . . ?
N6 C13 C12 122.6(10) . . ?
C14 C13 N6 120.0(11) . . ?
C14 C13 C12 117.3(11) . . ?
C13 C14 H14 118.6 . . ?
C15 C14 C13 122.9(11) . . ?
C15 C14 H14 118.6 . . ?
C10 C15 H15 118.2 . . ?
C14 C15 C10 123.6(11) . . ?
C14 C15 H15 118.2 . . ?
N1 C16 H16A 109.5 . . ?
N1 C16 H16B 109.5 . . ?
N1 C16 H16C 109.5 . . ?
H16A C16 H16B 109.5 . . ?
H16A C16 H16C 109.5 . . ?
H16B C16 H16C 109.5 . . ?
N10 O4 N11 113.3(8) . . ?
C17 N7 C21 118.7(11) . . ?
C17 N7 C32 119.5(11) . . ?
C21 N7 C32 121.8(11) . . ?
C21 N8 C22 116.8(9) . . ?
C21 N8 C25 118.9(10) . . ?
C25 N8 C22 110.8(9) . . ?
C23 N9 C24 110.1(9) . . ?
C26 N9 C23 123.4(9) . . ?
C26 N9 C24 125.9(10) . . ?
C27 N10 O4 103.3(9) . . ?
C28 N11 O4 103.5(10) . . ?
O5 N12 O6 123.6(11) . . ?
O5 N12 C29 118.3(11) . . ?
O6 N12 C29 118.0(10) . . ?
N7 C17 H17 118.7 . . ?
C18 C17 N7 122.6(12) . . ?
C18 C17 H17 118.7 . . ?
C17 C18 H18 120.6 . . ?
C17 C18 C19 118.9(13) . . ?
C19 C18 H18 120.6 . . ?
C18 C19 H19 120.1 . . ?
C20 C19 C18 119.8(13) . . ?
C20 C19 H19 120.1 . . ?
C19 C20 H20 120.2 . . ?
C19 C20 C21 119.5(12) . . ?
C21 C20 H20 120.2 . . ?
N7 C21 C20 120.2(11) . . ?
N8 C21 N7 115.3(11) . . ?
N8 C21 C20 124.4(11) . . ?
N8 C22 H22A 110.1 . . ?
N8 C22 H22B 110.1 . . ?
H22A C22 H22B 108.4 . . ?
C23 C22 N8 108.0(10) . . ?
C23 C22 H22A 110.1 . . ?
C23 C22 H22B 110.1 . . ?
N9 C23 C22 110.9(10) . . ?
N9 C23 H23A 109.5 . . ?
N9 C23 H23B 109.5 . . ?
C22 C23 H23A 109.5 . . ?
C22 C23 H23B 109.5 . . ?
H23A C23 H23B 108.0 . . ?
N9 C24 H24A 110.0 . . ?
N9 C24 H24B 110.0 . . ?
N9 C24 C25 108.7(10) . . ?
H24A C24 H24B 108.3 . . ?
C25 C24 H24A 110.0 . . ?
C25 C24 H24B 110.0 . . ?
N8 C25 H25A 109.7 . . ?
N8 C25 H25B 109.7 . . ?
C24 C25 N8 109.9(10) . . ?
C24 C25 H25A 109.7 . . ?
C24 C25 H25B 109.7 . . ?
H25A C25 H25B 108.2 . . ?
N9 C26 C27 122.9(10) . . ?
N9 C26 C31 123.9(10) . . ?
C31 C26 C27 113.2(10) . . ?
N10 C27 C26 127.6(11) . . ?
N10 C27 C28 109.6(10) . . ?
C28 C27 C26 122.7(10) . . ?
N11 C28 C27 110.1(11) . . ?
N11 C28 C29 129.3(12) . . ?
C27 C28 C29 120.6(11) . . ?
N12 C29 C28 122.5(11) . . ?
C30 C29 N12 122.1(11) . . ?
C30 C29 C28 115.4(11) . . ?
C29 C30 H30 117.5 . . ?
C31 C30 C29 125.1(11) . . ?
C31 C30 H30 117.5 . . ?
C26 C31 H31 118.6 . . ?
C30 C31 C26 122.8(10) . . ?
C30 C31 H31 118.6 . . ?
N7 C32 H32A 109.5 . . ?
N7 C32 H32B 109.5 . . ?
N7 C32 H32C 109.5 . . ?
H32A C32 H32B 109.5 . . ?
H32A C32 H32C 109.5 . . ?
H32B C32 H32C 109.5 . . ?

loop_
_geom_bond_atom_site_label_1
_geom_bond_atom_site_label_2
_geom_bond_distance
_geom_bond_site_symmetry_2
_geom_bond_publ_flag
O1 N4 1.368(12) . ?
O1 N5 1.373(13) . ?
O2 N6 1.247(13) . ?
O3 N6 1.215(13) . ?
N1 C1 1.37(2) . ?
N1 C5 1.341(17) . ?
N1 C16 1.489(18) . ?
N2 C5 1.349(19) . ?
N2 C6 1.459(15) . ?
N2 C9 1.469(17) . ?
N3 C7 1.480(16) . ?
N3 C8 1.484(13) . ?
N3 C10 1.321(16) . ?
N4 C11 1.321(16) . ?
N5 C12 1.317(15) . ?
N6 C13 1.418(15) . ?
C1 H1 0.9500 . ?
C1 C2 1.37(2) . ?
C2 H2 0.9500 . ?
C2 C3 1.39(2) . ?
C3 H3 0.9500 . ?
C3 C4 1.36(2) . ?
C4 H4 0.9500 . ?
C4 C5 1.41(2) . ?
C6 H6A 0.9900 . ?
C6 H6B 0.9900 . ?
C6 C7 1.496(18) . ?
C7 H7A 0.9900 . ?
C7 H7B 0.9900 . ?
C8 H8A 0.9900 . ?
C8 H8B 0.9900 . ?
C8 C9 1.488(17) . ?
C9 H9A 0.9900 . ?
C9 H9B 0.9900 . ?
C10 C11 1.452(16) . ?
C10 C15 1.416(17) . ?
C11 C12 1.422(17) . ?
C12 C13 1.426(16) . ?
C13 C14 1.382(16) . ?
C14 H14 0.9500 . ?
C14 C15 1.379(17) . ?
C15 H15 0.9500 . ?
C16 H16A 0.9800 . ?
C16 H16B 0.9800 . ?
C16 H16C 0.9800 . ?
O4 N10 1.377(13) . ?
O4 N11 1.401(13) . ?
O5 N12 1.217(13) . ?
O6 N12 1.241(13) . ?
N7 C17 1.358(16) . ?
N7 C21 1.378(14) . ?
N7 C32 1.437(17) . ?
N8 C21 1.368(15) . ?
N8 C22 1.490(14) . ?
N8 C25 1.481(14) . ?
N9 C23 1.458(14) . ?
N9 C24 1.479(14) . ?
N9 C26 1.330(15) . ?
N10 C27 1.342(15) . ?
N11 C28 1.316(15) . ?
N12 C29 1.414(16) . ?
C17 H17 0.9500 . ?
C17 C18 1.35(2) . ?
C18 H18 0.9500 . ?
C18 C19 1.40(2) . ?
C19 H19 0.9500 . ?
C19 C20 1.374(18) . ?
C20 H20 0.9500 . ?
C20 C21 1.383(17) . ?
C22 H22A 0.9900 . ?
C22 H22B 0.9900 . ?
C22 C23 1.475(18) . ?
C23 H23A 0.9900 . ?
C23 H23B 0.9900 . ?
C24 H24A 0.9900 . ?
C24 H24B 0.9900 . ?
C24 C25 1.480(18) . ?
C25 H25A 0.9900 . ?
C25 H25B 0.9900 . ?
C26 C27 1.471(15) . ?
C26 C31 1.417(14) . ?
C27 C28 1.417(17) . ?
C28 C29 1.434(16) . ?
C29 C30 1.390(16) . ?
C30 H30 0.9500 . ?
C30 C31 1.374(17) . ?
C31 H31 0.9500 . ?
C32 H32A 0.9800 . ?
C32 H32B 0.9800 . ?
C32 H32C 0.9800 . ?

loop_
_geom_torsion_atom_site_label_1
_geom_torsion_atom_site_label_2
_geom_torsion_atom_site_label_3
_geom_torsion_atom_site_label_4
_geom_torsion
_geom_torsion_site_symmetry_1
_geom_torsion_site_symmetry_2
_geom_torsion_site_symmetry_3
_geom_torsion_site_symmetry_4
_geom_torsion_publ_flag
O1 N4 C11 C10 178.7(13) . . . . ?
O1 N4 C11 C12 0.9(14) . . . . ?
O1 N5 C12 C11 -0.7(13) . . . . ?
O1 N5 C12 C13 -177.3(12) . . . . ?
O2 N6 C13 C12 -1.7(17) . . . . ?
O2 N6 C13 C14 174.6(11) . . . . ?
O3 N6 C13 C12 179.5(11) . . . . ?
O3 N6 C13 C14 -4.2(18) . . . . ?
N1 C1 C2 C3 2(2) . . . . ?
N2 C6 C7 N3 -56.8(17) . . . . ?
N3 C8 C9 N2 53.9(16) . . . . ?
N3 C10 C11 N4 0(2) . . . . ?
N3 C10 C11 C12 177.6(12) . . . . ?
N3 C10 C15 C14 -178.1(13) . . . . ?
N4 O1 N5 C12 1.3(13) . . . . ?
N4 C11 C12 N5 -0.1(15) . . . . ?
N4 C11 C12 C13 176.9(11) . . . . ?
N5 O1 N4 C11 -1.4(13) . . . . ?
N5 C12 C13 N6 -6(2) . . . . ?
N5 C12 C13 C14 177.6(13) . . . . ?
N6 C13 C14 C15 -178.4(11) . . . . ?
C1 N1 C5 N2 172.6(12) . . . . ?
C1 N1 C5 C4 -10.0(19) . . . . ?
C1 C2 C3 C4 -5(2) . . . . ?
C2 C3 C4 C5 1(2) . . . . ?
C3 C4 C5 N1 7(2) . . . . ?
C3 C4 C5 N2 -176.0(13) . . . . ?
C5 N1 C1 C2 6(2) . . . . ?
C5 N2 C6 C7 -93.6(15) . . . . ?
C5 N2 C9 C8 93.6(14) . . . . ?
C6 N2 C5 N1 -54.4(18) . . . . ?
C6 N2 C5 C4 128.4(15) . . . . ?
C6 N2 C9 C8 -58.5(16) . . . . ?
C7 N3 C8 C9 -51.2(16) . . . . ?
C7 N3 C10 C11 33(2) . . . . ?
C7 N3 C10 C15 -151.1(13) . . . . ?
C8 N3 C7 C6 53.8(16) . . . . ?
C8 N3 C10 C11 -172.3(13) . . . . ?
C8 N3 C10 C15 4(2) . . . . ?
C9 N2 C5 N1 156.8(12) . . . . ?
C9 N2 C5 C4 -20(2) . . . . ?
C9 N2 C6 C7 58.3(17) . . . . ?
C10 N3 C7 C6 -149.6(13) . . . . ?
C10 N3 C8 C9 151.4(13) . . . . ?
C10 C11 C12 N5 -178.2(12) . . . . ?
C10 C11 C12 C13 -1.1(19) . . . . ?
C11 C10 C15 C14 -1.8(19) . . . . ?
C11 C12 C13 N6 177.7(11) . . . . ?
C11 C12 C13 C14 1.4(17) . . . . ?
C12 C13 C14 C15 -1.9(18) . . . . ?
C13 C14 C15 C10 2(2) . . . . ?
C15 C10 C11 N4 -176.4(13) . . . . ?
C15 C10 C11 C12 1.2(19) . . . . ?
C16 N1 C1 C2 -170.3(13) . . . . ?
C16 N1 C5 N2 -11.6(19) . . . . ?
C16 N1 C5 C4 165.8(13) . . . . ?
O4 N10 C27 C26 178.1(11) . . . . ?
O4 N10 C27 C28 3.2(13) . . . . ?
O4 N11 C28 C27 0.2(14) . . . . ?
O4 N11 C28 C29 -179.8(12) . . . . ?
O5 N12 C29 C28 -4.3(19) . . . . ?
O5 N12 C29 C30 177.0(12) . . . . ?
O6 N12 C29 C28 173.0(12) . . . . ?
O6 N12 C29 C30 -5.7(18) . . . . ?
N7 C17 C18 C19 -0.1(19) . . . . ?
N8 C22 C23 N9 -59.2(13) . . . . ?
N9 C24 C25 N8 58.8(13) . . . . ?
N9 C26 C27 N10 -2(2) . . . . ?
N9 C26 C27 C28 172.2(12) . . . . ?
N9 C26 C31 C30 -172.0(12) . . . . ?
N10 O4 N11 C28 1.9(13) . . . . ?
N10 C27 C28 N11 -2.2(15) . . . . ?
N10 C27 C28 C29 177.7(11) . . . . ?
N11 O4 N10 C27 -3.2(13) . . . . ?
N11 C28 C29 N12 3(2) . . . . ?
N11 C28 C29 C30 -178.6(13) . . . . ?
N12 C29 C30 C31 177.3(12) . . . . ?
C17 N7 C21 N8 177.5(10) . . . . ?
C17 N7 C21 C20 -6.1(17) . . . . ?
C17 C18 C19 C20 -3(2) . . . . ?
C18 C19 C20 C21 2(2) . . . . ?
C19 C20 C21 N7 3.0(19) . . . . ?
C19 C20 C21 N8 179.0(12) . . . . ?
C21 N7 C17 C18 4.7(18) . . . . ?
C21 N8 C22 C23 -161.5(11) . . . . ?
C21 N8 C25 C24 161.4(11) . . . . ?
C22 N8 C21 N7 151.2(11) . . . . ?
C22 N8 C21 C20 -25.0(18) . . . . ?
C22 N8 C25 C24 -59.1(14) . . . . ?
C23 N9 C24 C25 -59.9(14) . . . . ?
C23 N9 C26 C27 -168.5(11) . . . . ?
C23 N9 C26 C31 10(2) . . . . ?
C24 N9 C23 C22 61.4(13) . . . . ?
C24 N9 C26 C27 21(2) . . . . ?
C24 N9 C26 C31 -160.6(12) . . . . ?
C25 N8 C21 N7 -71.7(15) . . . . ?
C25 N8 C21 C20 112.2(14) . . . . ?
C25 N8 C22 C23 58.1(14) . . . . ?
C26 N9 C23 C22 -110.3(13) . . . . ?
C26 N9 C24 C25 111.4(13) . . . . ?
C26 C27 C28 N11 -177.5(11) . . . . ?
C26 C27 C28 C29 2.5(19) . . . . ?
C27 C26 C31 C30 6.4(18) . . . . ?
C27 C28 C29 N12 -177.2(12) . . . . ?
C27 C28 C29 C30 1.5(18) . . . . ?
C28 C29 C30 C31 -1.4(19) . . . . ?
C29 C30 C31 C26 -3(2) . . . . ?
C31 C26 C27 N10 179.4(12) . . . . ?
C31 C26 C27 C28 -6.2(17) . . . . ?
C32 N7 C17 C18 -172.8(12) . . . . ?
C32 N7 C21 N8 -5.0(17) . . . . ?
C32 N7 C21 C20 171.4(12) . . . . ?

loop_
_twin_individual_id
_twin_individual_mass_fraction_refined
1 0.836(4)
2 0.164(4)
